data_7052798
loop_
_publ_author_name
'Goswami, Shyamaprosad'
'Das, Nirmal Kumar'
'Sen, Debabrata'
'Hazra, Giridhari'
'Goh, Jia Hao'
'Sing, Yeap Chin'
'Fun, Hoong-Kun'

_publ_section_title
;
 Recognition of acids involved in Krebs cycle by
 9-anthrylmethyl-di(6-acetylamino-2-picolyl)amine: a case of selective
 fluorescence enhancement for maleic acid
;
_journal_issue 12
_journal_name_full 'New Journal of Chemistry'
_journal_page_first 2811
_journal_paper_doi 10.1039/c1nj20339h
_journal_volume 35
_journal_year 2011
_chemical_formula_moiety 'C31 H29 N5 O2'
_chemical_formula_sum 'C31 H29 N5 O2'
_chemical_formula_weight 503.59
_chemical_name_systematic
;
?
;
_space_group_IT_number 2
_symmetry_cell_setting triclinic
_symmetry_space_group_name_Hall '-P 1'
_symmetry_space_group_name_H-M 'P -1'
_atom_sites_solution_hydrogens geom
_atom_sites_solution_primary direct
_atom_sites_solution_secondary difmap
_audit_creation_method SHELXL-97
_cell_angle_alpha 79.700(2)
_cell_angle_beta 77.133(2)
_cell_angle_gamma 66.303(2)
_cell_formula_units_Z 2
_cell_length_a 9.3680(2)
_cell_length_b 9.5760(3)
_cell_length_c 16.6792(5)
_cell_measurement_reflns_used 6225
_cell_measurement_temperature 296(2)
_cell_measurement_theta_max 30.05
_cell_measurement_theta_min 2.33
_cell_volume 1328.99(7)
_computing_cell_refinement 'SAINT (Bruker, 2005)'
_computing_data_collection 'APEX2 (Bruker, 2005)'
_computing_data_reduction SAINT
_computing_molecular_graphics SHELXTL
_computing_publication_material
;
SHELXTL (Sheldrick, 2008), PLATON (Spek, 2009)
;
_computing_structure_refinement SHELXTL
_computing_structure_solution 'SHELXTL (Sheldrick, 2008)'
_diffrn_ambient_temperature 296(2)
_diffrn_measured_fraction_theta_full 0.994
_diffrn_measured_fraction_theta_max 0.994
_diffrn_measurement_device_type
;
Bruker SMART APEXII CCD area-detector diffractometer
;
_diffrn_measurement_method '\f and \w scans'
_diffrn_radiation_monochromator graphite
_diffrn_radiation_source 'fine-focus sealed tube'
_diffrn_radiation_type MoK\a
_diffrn_radiation_wavelength 0.71073
_diffrn_reflns_av_R_equivalents 0.0365
_diffrn_reflns_av_sigmaI/netI 0.0357
_diffrn_reflns_limit_h_max 11
_diffrn_reflns_limit_h_min -11
_diffrn_reflns_limit_k_max 11
_diffrn_reflns_limit_k_min -10
_diffrn_reflns_limit_l_max 20
_diffrn_reflns_limit_l_min -19
_diffrn_reflns_number 20782
_diffrn_reflns_theta_full 26.00
_diffrn_reflns_theta_max 26.00
_diffrn_reflns_theta_min 1.26
_diffrn_standards_number 0
_exptl_absorpt_coefficient_mu 0.081
_exptl_absorpt_correction_T_max 0.9916
_exptl_absorpt_correction_T_min 0.9768
_exptl_absorpt_correction_type multi-scan
_exptl_absorpt_process_details '(<i>SADABS</i>; Bruker, 2005)'
_exptl_crystal_colour yellow
_exptl_crystal_density_diffrn 1.258
_exptl_crystal_density_method 'not measured'
_exptl_crystal_description block
_exptl_crystal_F_000 532
_exptl_crystal_size_max 0.29
_exptl_crystal_size_mid 0.27
_exptl_crystal_size_min 0.11
_refine_diff_density_max 0.246
_refine_diff_density_min -0.199
_refine_diff_density_rms 0.036
_refine_ls_extinction_method none
_refine_ls_goodness_of_fit_ref 1.054
_refine_ls_hydrogen_treatment mixed
_refine_ls_matrix_type full
_refine_ls_number_parameters 353
_refine_ls_number_reflns 5206
_refine_ls_number_restraints 0
_refine_ls_restrained_S_all 1.054
_refine_ls_R_factor_all 0.0867
_refine_ls_R_factor_gt 0.0538
_refine_ls_shift/su_max 0.000
_refine_ls_shift/su_mean <0.001
_refine_ls_structure_factor_coef Fsqd
_refine_ls_weighting_details 'calc w=1/[\s^2^(Fo^2^)+(0.0634P)^2^+0.3599P] where P=(Fo^2^+2Fc^2^)/3'
_refine_ls_weighting_scheme calc
_refine_ls_wR_factor_gt 0.1276
_refine_ls_wR_factor_ref 0.1453
_reflns_number_gt 3539
_reflns_number_total 5206
_reflns_threshold_expression I>2\s(I)
_cod_data_source_file c1nj20339h.txt
_cod_data_source_block fs94a_0m
_cod_depositor_comments
;
The following automatic conversions were performed:

'_symmetry_cell_setting' value 'Triclinic' changed to 'triclinic'
according to /home/saulius/struct/CIF-dictionaries/cif_core.dic
dictionary named 'cif_core.dic' version 2.4.1 from 2010-06-29.

Automatic conversion script
Id: cif_fix_values 1715 2011-07-08 13:25:40Z adriana 
;
_cod_original_cell_volume 1328.99(6)
_cod_database_code 7052798

loop_
_symmetry_equiv_pos_as_xyz
'x, y, z'
'-x, -y, -z'

loop_
_atom_site_label
_atom_site_type_symbol
_atom_site_fract_x
_atom_site_fract_y
_atom_site_fract_z
_atom_site_U_iso_or_equiv
_atom_site_adp_type
_atom_site_occupancy
_atom_site_symmetry_multiplicity
_atom_site_calc_flag
_atom_site_refinement_flags
O1 O 1.37512(19) 0.2350(2) 0.46850(11) 0.0711(5) Uani 1 1 d .
O2 O 0.1685(2) 0.6315(2) 0.54281(12) 0.0841(6) Uani 1 1 d .
N1 N 1.1294(2) 0.2365(2) 0.51853(11) 0.0483(5) Uani 1 1 d .
N2 N 1.01938(19) 0.13250(18) 0.63762(9) 0.0411(4) Uani 1 1 d .
N3 N 0.79366(19) 0.16510(18) 0.81354(9) 0.0409(4) Uani 1 1 d .
N4 N 0.54301(19) 0.45949(18) 0.67668(9) 0.0406(4) Uani 1 1 d .
N5 N 0.3913(2) 0.6147(2) 0.58186(11) 0.0476(4) Uani 1 1 d .
C1 C 0.8397(2) 0.4090(2) 0.92953(12) 0.0455(5) Uani 1 1 d .
C2 C 0.9370(3) 0.4601(3) 0.86153(14) 0.0560(6) Uani 1 1 d .
H2A H 0.9845 0.4021 0.8168 0.067 Uiso 1 1 calc R
C3 C 0.9615(3) 0.5902(3) 0.86070(16) 0.0661(7) Uani 1 1 d .
H3A H 1.0242 0.6207 0.8152 0.079 Uiso 1 1 calc R
C4 C 0.8935(3) 0.6804(3) 0.92777(18) 0.0692(7) Uani 1 1 d .
H4A H 0.9144 0.7676 0.9274 0.083 Uiso 1 1 calc R
C5 C 0.7984(3) 0.6396(3) 0.99219(16) 0.0616(6) Uani 1 1 d .
H5A H 0.7522 0.7009 1.0356 0.074 Uiso 1 1 calc R
C6 C 0.7663(3) 0.5054(2) 0.99590(13) 0.0488(5) Uani 1 1 d .
C7 C 0.6682(3) 0.4635(3) 1.06293(13) 0.0517(6) Uani 1 1 d .
H7A H 0.6218 0.5257 1.1060 0.062 Uiso 1 1 calc R
C8 C 0.6376(2) 0.3318(2) 1.06752(12) 0.0458(5) Uani 1 1 d .
C9 C 0.5342(3) 0.2910(3) 1.13543(13) 0.0567(6) Uani 1 1 d .
H9A H 0.4880 0.3527 1.1787 0.068 Uiso 1 1 calc R
C10 C 0.5022(3) 0.1652(3) 1.13832(14) 0.0655(7) Uani 1 1 d .
H10A H 0.4340 0.1408 1.1831 0.079 Uiso 1 1 calc R
C11 C 0.5719(3) 0.0705(3) 1.07353(14) 0.0657(7) Uani 1 1 d .
H11A H 0.5484 -0.0158 1.0756 0.079 Uiso 1 1 calc R
C12 C 0.6727(3) 0.1030(3) 1.00815(13) 0.0571(6) Uani 1 1 d .
H12A H 0.7182 0.0377 0.9665 0.069 Uiso 1 1 calc R
C13 C 0.7106(2) 0.2350(2) 1.00176(12) 0.0433(5) Uani 1 1 d .
C14 C 0.8137(2) 0.2727(2) 0.93420(12) 0.0426(5) Uani 1 1 d .
C15 C 0.8977(2) 0.1621(2) 0.86871(12) 0.0458(5) Uani 1 1 d .
H15A H 0.9852 0.1872 0.8359 0.055 Uiso 1 1 calc R
H15B H 0.9412 0.0590 0.8956 0.055 Uiso 1 1 calc R
C16 C 0.8729(2) 0.0402(2) 0.75934(12) 0.0447(5) Uani 1 1 d .
H16A H 0.8016 0.0492 0.7228 0.054 Uiso 1 1 calc R
H16B H 0.8907 -0.0565 0.7935 0.054 Uiso 1 1 calc R
C17 C 1.0284(2) 0.0347(2) 0.70713(11) 0.0426(5) Uani 1 1 d .
C18 C 1.1715(3) -0.0631(3) 0.72970(13) 0.0561(6) Uani 1 1 d .
H18A H 1.1751 -0.1309 0.7774 0.067 Uiso 1 1 calc R
C19 C 1.3086(3) -0.0583(3) 0.68033(14) 0.0608(6) Uani 1 1 d .
H19A H 1.4060 -0.1236 0.6945 0.073 Uiso 1 1 calc R
C20 C 1.3020(3) 0.0427(3) 0.61014(13) 0.0523(6) Uani 1 1 d .
H20A H 1.3935 0.0488 0.5768 0.063 Uiso 1 1 calc R
C21 C 1.1539(2) 0.1352(2) 0.59098(12) 0.0412(5) Uani 1 1 d .
C22 C 1.2370(3) 0.2779(3) 0.46174(14) 0.0531(6) Uani 1 1 d .
C23 C 1.1736(3) 0.3814(4) 0.38834(17) 0.0840(9) Uani 1 1 d .
H23A H 1.2501 0.4223 0.3575 0.126 Uiso 1 1 calc R
H23B H 1.0775 0.4639 0.4068 0.126 Uiso 1 1 calc R
H23C H 1.1526 0.3242 0.3537 0.126 Uiso 1 1 calc R
C24 C 0.7274(2) 0.3155(2) 0.76837(12) 0.0423(5) Uani 1 1 d .
H24A H 0.8070 0.3278 0.7224 0.051 Uiso 1 1 calc R
H24B H 0.7027 0.3936 0.8047 0.051 Uiso 1 1 calc R
C25 C 0.5810(2) 0.3415(2) 0.73559(11) 0.0400(5) Uani 1 1 d .
C26 C 0.4884(3) 0.2557(3) 0.76463(13) 0.0499(5) Uani 1 1 d .
H26A H 0.5157 0.1753 0.8060 0.060 Uiso 1 1 calc R
C27 C 0.3548(3) 0.2917(3) 0.73097(15) 0.0589(6) Uani 1 1 d .
H27A H 0.2913 0.2348 0.7496 0.071 Uiso 1 1 calc R
C28 C 0.3145(3) 0.4109(3) 0.67014(15) 0.0566(6) Uani 1 1 d .
H28A H 0.2245 0.4363 0.6470 0.068 Uiso 1 1 calc R
C29 C 0.4134(2) 0.4921(2) 0.64452(12) 0.0439(5) Uani 1 1 d .
C30 C 0.2753(3) 0.6778(3) 0.53527(13) 0.0515(6) Uani 1 1 d .
C31 C 0.2862(3) 0.8077(3) 0.47280(14) 0.0581(6) Uani 1 1 d .
H31A H 0.2702 0.7926 0.4206 0.087 Uiso 1 1 calc R
H31B H 0.3888 0.8118 0.4668 0.087 Uiso 1 1 calc R
H31C H 0.2066 0.9023 0.4909 0.087 Uiso 1 1 calc R
H1N1 H 1.033(3) 0.274(2) 0.5103(13) 0.047(6) Uiso 1 1 d .
H1N5 H 0.465(3) 0.654(2) 0.5726(12) 0.044(6) Uiso 1 1 d .

loop_
_atom_site_aniso_label
_atom_site_aniso_U_11
_atom_site_aniso_U_22
_atom_site_aniso_U_33
_atom_site_aniso_U_23
_atom_site_aniso_U_13
_atom_site_aniso_U_12
O1 0.0378(10) 0.0835(12) 0.0822(12) 0.0180(9) -0.0111(8) -0.0232(8)
O2 0.0555(11) 0.1139(15) 0.0951(14) 0.0295(11) -0.0419(10) -0.0456(11)
N1 0.0293(10) 0.0629(12) 0.0471(10) 0.0082(8) -0.0116(8) -0.0147(9)
N2 0.0394(10) 0.0465(9) 0.0361(8) -0.0043(7) -0.0082(7) -0.0139(8)
N3 0.0464(10) 0.0431(9) 0.0320(8) -0.0006(7) -0.0098(7) -0.0152(8)
N4 0.0360(10) 0.0478(9) 0.0372(8) -0.0040(7) -0.0095(7) -0.0135(8)
N5 0.0383(11) 0.0567(11) 0.0521(11) 0.0021(8) -0.0180(8) -0.0201(9)
C1 0.0419(12) 0.0525(12) 0.0424(11) -0.0020(9) -0.0176(9) -0.0140(10)
C2 0.0553(15) 0.0657(15) 0.0497(13) -0.0036(11) -0.0134(11) -0.0240(12)
C3 0.0691(17) 0.0708(16) 0.0659(16) 0.0097(13) -0.0210(13) -0.0358(14)
C4 0.0820(19) 0.0531(14) 0.0826(19) 0.0053(13) -0.0365(16) -0.0290(14)
C5 0.0708(17) 0.0501(14) 0.0652(15) -0.0076(11) -0.0290(13) -0.0140(12)
C6 0.0487(13) 0.0484(12) 0.0489(12) -0.0039(9) -0.0240(10) -0.0101(10)
C7 0.0493(13) 0.0550(13) 0.0438(12) -0.0123(10) -0.0145(10) -0.0061(11)
C8 0.0428(12) 0.0514(12) 0.0375(10) -0.0023(9) -0.0164(9) -0.0080(10)
C9 0.0520(14) 0.0679(15) 0.0376(11) -0.0032(10) -0.0086(10) -0.0100(12)
C10 0.0671(17) 0.0839(18) 0.0418(12) 0.0070(12) -0.0066(11) -0.0315(14)
C11 0.0844(19) 0.0727(16) 0.0472(13) 0.0038(12) -0.0110(13) -0.0411(14)
C12 0.0696(16) 0.0595(14) 0.0423(12) -0.0029(10) -0.0093(11) -0.0253(12)
C13 0.0443(12) 0.0483(12) 0.0346(10) -0.0013(8) -0.0144(9) -0.0121(10)
C14 0.0405(12) 0.0495(12) 0.0365(10) -0.0044(9) -0.0154(9) -0.0110(9)
C15 0.0463(13) 0.0501(12) 0.0380(11) -0.0038(9) -0.0114(9) -0.0132(10)
C16 0.0539(13) 0.0426(11) 0.0375(10) -0.0016(8) -0.0097(9) -0.0180(10)
C17 0.0492(13) 0.0425(11) 0.0338(10) -0.0056(8) -0.0099(9) -0.0128(9)
C18 0.0595(15) 0.0548(13) 0.0394(11) 0.0008(10) -0.0133(11) -0.0064(11)
C19 0.0458(14) 0.0691(15) 0.0502(13) -0.0033(11) -0.0178(11) 0.0001(11)
C20 0.0391(13) 0.0664(14) 0.0452(12) -0.0066(10) -0.0102(10) -0.0116(11)
C21 0.0386(12) 0.0466(11) 0.0379(10) -0.0056(8) -0.0114(9) -0.0125(9)
C22 0.0377(14) 0.0627(14) 0.0547(13) 0.0040(11) -0.0072(10) -0.0189(11)
C23 0.0608(17) 0.113(2) 0.0710(17) 0.0395(16) -0.0206(14) -0.0410(16)
C24 0.0429(12) 0.0429(11) 0.0397(10) -0.0017(8) -0.0105(9) -0.0141(9)
C25 0.0382(11) 0.0462(11) 0.0334(10) -0.0070(8) -0.0039(8) -0.0134(9)
C26 0.0477(14) 0.0575(13) 0.0437(11) 0.0009(10) -0.0036(10) -0.0237(11)
C27 0.0495(15) 0.0706(15) 0.0637(15) 0.0012(12) -0.0045(12) -0.0358(12)
C28 0.0416(13) 0.0709(15) 0.0638(14) -0.0012(12) -0.0139(11) -0.0276(12)
C29 0.0356(12) 0.0514(12) 0.0423(11) -0.0070(9) -0.0073(9) -0.0126(9)
C30 0.0361(13) 0.0668(14) 0.0492(12) -0.0032(11) -0.0151(10) -0.0139(11)
C31 0.0570(15) 0.0636(15) 0.0538(13) -0.0006(11) -0.0264(11) -0.0161(12)

loop_
_atom_type_symbol
_atom_type_description
_atom_type_scat_dispersion_real
_atom_type_scat_dispersion_imag
_atom_type_scat_source
C C 0.0033 0.0016 'International Tables Vol C Tables 4.2.6.8 and 6.1.1.4'
H H 0.0000 0.0000 'International Tables Vol C Tables 4.2.6.8 and 6.1.1.4'
N N 0.0061 0.0033 'International Tables Vol C Tables 4.2.6.8 and 6.1.1.4'
O O 0.0106 0.0060 'International Tables Vol C Tables 4.2.6.8 and 6.1.1.4'

loop_
_geom_angle_atom_site_label_1
_geom_angle_atom_site_label_2
_geom_angle_atom_site_label_3
_geom_angle
C22 N1 C21 128.4(2)
C22 N1 H1N1 117.8(14)
C21 N1 H1N1 113.8(14)
C21 N2 C17 118.08(17)
C24 N3 C15 112.41(16)
C24 N3 C16 113.15(15)
C15 N3 C16 111.26(16)
C29 N4 C25 118.67(17)
C30 N5 C29 129.0(2)
C30 N5 H1N5 117.4(14)
C29 N5 H1N5 113.6(14)
C14 C1 C2 123.92(19)
C14 C1 C6 119.57(19)
C2 C1 C6 116.5(2)
C3 C2 C1 121.8(2)
C3 C2 H2A 119.1
C1 C2 H2A 119.1
C2 C3 C4 121.0(2)
C2 C3 H3A 119.5
C4 C3 H3A 119.5
C5 C4 C3 119.6(2)
C5 C4 H4A 120.2
C3 C4 H4A 120.2
C4 C5 C6 121.9(2)
C4 C5 H5A 119.1
C6 C5 H5A 119.1
C7 C6 C5 121.6(2)
C7 C6 C1 119.3(2)
C5 C6 C1 119.2(2)
C8 C7 C6 121.97(19)
C8 C7 H7A 119.0
C6 C7 H7A 119.0
C7 C8 C9 121.9(2)
C7 C8 C13 119.08(19)
C9 C8 C13 119.1(2)
C10 C9 C8 121.4(2)
C10 C9 H9A 119.3
C8 C9 H9A 119.3
C9 C10 C11 119.9(2)
C9 C10 H10A 120.1
C11 C10 H10A 120.1
C12 C11 C10 121.0(2)
C12 C11 H11A 119.5
C10 C11 H11A 119.5
C11 C12 C13 121.5(2)
C11 C12 H12A 119.3
C13 C12 H12A 119.3
C14 C13 C12 122.82(18)
C14 C13 C8 120.06(19)
C12 C13 C8 117.12(19)
C1 C14 C13 119.99(18)
C1 C14 C15 121.35(18)
C13 C14 C15 118.64(18)
N3 C15 C14 113.11(16)
N3 C15 H15A 109.0
C14 C15 H15A 109.0
N3 C15 H15B 109.0
C14 C15 H15B 109.0
H15A C15 H15B 107.8
N3 C16 C17 115.99(17)
N3 C16 H16A 108.3
C17 C16 H16A 108.3
N3 C16 H16B 108.3
C17 C16 H16B 108.3
H16A C16 H16B 107.4
N2 C17 C18 122.00(19)
N2 C17 C16 116.02(18)
C18 C17 C16 121.97(18)
C19 C18 C17 118.7(2)
C19 C18 H18A 120.6
C17 C18 H18A 120.6
C20 C19 C18 120.2(2)
C20 C19 H19A 119.9
C18 C19 H19A 119.9
C19 C20 C21 117.5(2)
C19 C20 H20A 121.2
C21 C20 H20A 121.2
N2 C21 C20 123.41(19)
N2 C21 N1 112.74(17)
C20 C21 N1 123.79(19)
O1 C22 N1 123.4(2)
O1 C22 C23 121.7(2)
N1 C22 C23 115.0(2)
C22 C23 H23A 109.5
C22 C23 H23B 109.5
H23A C23 H23B 109.5
C22 C23 H23C 109.5
H23A C23 H23C 109.5
H23B C23 H23C 109.5
N3 C24 C25 114.17(17)
N3 C24 H24A 108.7
C25 C24 H24A 108.7
N3 C24 H24B 108.7
C25 C24 H24B 108.7
H24A C24 H24B 107.6
N4 C25 C26 121.87(19)
N4 C25 C24 114.52(17)
C26 C25 C24 123.57(18)
C27 C26 C25 118.6(2)
C27 C26 H26A 120.7
C25 C26 H26A 120.7
C28 C27 C26 120.6(2)
C28 C27 H27A 119.7
C26 C27 H27A 119.7
C27 C28 C29 117.4(2)
C27 C28 H28A 121.3
C29 C28 H28A 121.3
N4 C29 C28 122.9(2)
N4 C29 N5 112.44(18)
C28 C29 N5 124.6(2)
O2 C30 N5 122.6(2)
O2 C30 C31 121.6(2)
N5 C30 C31 115.8(2)
C30 C31 H31A 109.5
C30 C31 H31B 109.5
H31A C31 H31B 109.5
C30 C31 H31C 109.5
H31A C31 H31C 109.5
H31B C31 H31C 109.5

loop_
_geom_bond_atom_site_label_1
_geom_bond_atom_site_label_2
_geom_bond_distance
O1 C22 1.216(3)
O2 C30 1.222(3)
N1 C22 1.353(3)
N1 C21 1.407(3)
N1 H1N1 0.86(2)
N2 C21 1.333(2)
N2 C17 1.349(2)
N3 C24 1.459(2)
N3 C15 1.472(3)
N3 C16 1.474(2)
N4 C29 1.336(3)
N4 C25 1.343(2)
N5 C30 1.353(3)
N5 C29 1.406(3)
N5 H1N5 0.88(2)
C1 C14 1.407(3)
C1 C2 1.434(3)
C1 C6 1.437(3)
C2 C3 1.352(3)
C2 H2A 0.9300
C3 C4 1.410(4)
C3 H3A 0.9300
C4 C5 1.343(4)
C4 H4A 0.9300
C5 C6 1.421(3)
C5 H5A 0.9300
C6 C7 1.390(3)
C7 C8 1.388(3)
C7 H7A 0.9300
C8 C9 1.425(3)
C8 C13 1.432(3)
C9 C10 1.345(3)
C9 H9A 0.9300
C10 C11 1.406(3)
C10 H10A 0.9300
C11 C12 1.354(3)
C11 H11A 0.9300
C12 C13 1.425(3)
C12 H12A 0.9300
C13 C14 1.408(3)
C14 C15 1.515(3)
C15 H15A 0.9700
C15 H15B 0.9700
C16 C17 1.508(3)
C16 H16A 0.9700
C16 H16B 0.9700
C17 C18 1.380(3)
C18 C19 1.376(3)
C18 H18A 0.9300
C19 C20 1.374(3)
C19 H19A 0.9300
C20 C21 1.385(3)
C20 H20A 0.9300
C22 C23 1.500(3)
C23 H23A 0.9600
C23 H23B 0.9600
C23 H23C 0.9600
C24 C25 1.501(3)
C24 H24A 0.9700
C24 H24B 0.9700
C25 C26 1.380(3)
C26 C27 1.378(3)
C26 H26A 0.9300
C27 C28 1.373(3)
C27 H27A 0.9300
C28 C29 1.390(3)
C28 H28A 0.9300
C30 C31 1.495(3)
C31 H31A 0.9600
C31 H31B 0.9600
C31 H31C 0.9600

loop_
_geom_torsion_atom_site_label_1
_geom_torsion_atom_site_label_2
_geom_torsion_atom_site_label_3
_geom_torsion_atom_site_label_4
_geom_torsion
C14 C1 C2 C3 -178.4(2)
C6 C1 C2 C3 1.5(3)
C1 C2 C3 C4 0.9(4)
C2 C3 C4 C5 -2.4(4)
C3 C4 C5 C6 1.4(4)
C4 C5 C6 C7 179.7(2)
C4 C5 C6 C1 1.0(3)
C14 C1 C6 C7 -1.3(3)
C2 C1 C6 C7 178.83(19)
C14 C1 C6 C5 177.48(19)
C2 C1 C6 C5 -2.4(3)
C5 C6 C7 C8 -179.3(2)
C1 C6 C7 C8 -0.6(3)
C6 C7 C8 C9 -178.6(2)
C6 C7 C8 C13 0.8(3)
C7 C8 C9 C10 178.3(2)
C13 C8 C9 C10 -1.1(3)
C8 C9 C10 C11 0.3(4)
C9 C10 C11 C12 0.7(4)
C10 C11 C12 C13 -0.8(4)
C11 C12 C13 C14 -179.3(2)
C11 C12 C13 C8 0.1(3)
C7 C8 C13 C14 0.9(3)
C9 C8 C13 C14 -179.73(19)
C7 C8 C13 C12 -178.54(19)
C9 C8 C13 C12 0.9(3)
C2 C1 C14 C13 -177.2(2)
C6 C1 C14 C13 2.9(3)
C2 C1 C14 C15 4.3(3)
C6 C1 C14 C15 -175.55(18)
C12 C13 C14 C1 176.65(19)
C8 C13 C14 C1 -2.7(3)
C12 C13 C14 C15 -4.8(3)
C8 C13 C14 C15 175.78(18)
C24 N3 C15 C14 60.6(2)
C16 N3 C15 C14 -171.30(16)
C1 C14 C15 N3 -106.5(2)
C13 C14 C15 N3 75.0(2)
C24 N3 C16 C17 71.7(2)
C15 N3 C16 C17 -55.9(2)
C21 N2 C17 C18 -1.4(3)
C21 N2 C17 C16 177.81(17)
N3 C16 C17 N2 -80.2(2)
N3 C16 C17 C18 99.0(2)
N2 C17 C18 C19 1.2(3)
C16 C17 C18 C19 -177.9(2)
C17 C18 C19 C20 0.2(4)
C18 C19 C20 C21 -1.3(3)
C17 N2 C21 C20 0.1(3)
C17 N2 C21 N1 177.37(17)
C19 C20 C21 N2 1.2(3)
C19 C20 C21 N1 -175.7(2)
C22 N1 C21 N2 173.4(2)
C22 N1 C21 C20 -9.4(4)
C21 N1 C22 O1 -3.5(4)
C21 N1 C22 C23 176.3(2)
C15 N3 C24 C25 -159.53(15)
C16 N3 C24 C25 73.4(2)
C29 N4 C25 C26 -1.3(3)
C29 N4 C25 C24 -179.30(16)
N3 C24 C25 N4 -163.26(15)
N3 C24 C25 C26 18.8(3)
N4 C25 C26 C27 0.9(3)
C24 C25 C26 C27 178.77(19)
C25 C26 C27 C28 -0.3(3)
C26 C27 C28 C29 0.0(3)
C25 N4 C29 C28 1.0(3)
C25 N4 C29 N5 -178.03(16)
C27 C28 C29 N4 -0.4(3)
C27 C28 C29 N5 178.5(2)
C30 N5 C29 N4 179.20(19)
C30 N5 C29 C28 0.2(3)
C29 N5 C30 O2 -0.2(4)
C29 N5 C30 C31 -179.6(2)
